data_7112718
loop_
_publ_author_name
'Yamada, Shinji'
'Nojiri, Yuka'

_publ_section_title
;
 Water-assisted assembly of (E)-arylvinylpyridine hydrochlorides:
 effective substrates for solid-state [2+2] photodimerization.
;
_journal_issue 32
_journal_name_full 'Chemical communications (Cambridge, England)'
_journal_page_first 9143
_journal_page_last 9145
_journal_paper_doi 10.1039/c1cc12572a
_journal_volume 47
_journal_year 2011
_chemical_formula_moiety 'C34 H26 N2 '
_chemical_formula_sum 'C34 H26 N2'
_chemical_formula_weight 462.59
_space_group_IT_number 4
_symmetry_cell_setting monoclinic
_symmetry_Int_Tables_number 4
_symmetry_space_group_name_Hall 'P 2yb'
_symmetry_space_group_name_H-M 'P 1 21 1'
_cell_angle_alpha 90.0000
_cell_angle_beta 110.173(2)
_cell_angle_gamma 90.0000
_cell_formula_units_Z 2
_cell_length_a 10.5616(6)
_cell_length_b 9.5453(6)
_cell_length_c 13.5147(7)
_cell_measurement_reflns_used 3170
_cell_measurement_temperature 298.1
_cell_measurement_theta_max 64.9
_cell_measurement_theta_min 3.5
_cell_volume 1278.89(13)
_computing_cell_refinement PROCESS-AUTO
_computing_data_collection PROCESS-AUTO
_computing_data_reduction CrystalStructure
_computing_publication_material 'CrystalStructure 3.8'
_computing_structure_refinement SHELXL
_computing_structure_solution SHELXS97
_diffrn_detector_area_resol_mean 10.00
_diffrn_measured_fraction_theta_full 0.988
_diffrn_measured_fraction_theta_max 0.988
_diffrn_measurement_device_type 'Rigaku RAXIS-RAPID'
_diffrn_measurement_method \w
_diffrn_radiation_type 'Cu K\a'
_diffrn_radiation_wavelength 1.54187
_diffrn_reflns_av_R_equivalents 0.040
_diffrn_reflns_limit_h_max 12
_diffrn_reflns_limit_h_min -12
_diffrn_reflns_limit_k_max 11
_diffrn_reflns_limit_k_min -11
_diffrn_reflns_limit_l_max 16
_diffrn_reflns_limit_l_min -16
_diffrn_reflns_number 14679
_diffrn_reflns_theta_full 68.17
_diffrn_reflns_theta_max 68.17
_exptl_absorpt_coefficient_mu 0.535
_exptl_absorpt_correction_type none
_exptl_crystal_colour colorless
_exptl_crystal_density_diffrn 1.201
_exptl_crystal_density_method 'not measured'
_exptl_crystal_description prism
_exptl_crystal_F_000 488.00
_exptl_crystal_size_max 0.20
_exptl_crystal_size_mid 0.15
_exptl_crystal_size_min 0.15
_refine_diff_density_max 0.28
_refine_diff_density_min -0.18
_refine_ls_extinction_coef 0.015(2)
_refine_ls_extinction_method SHELXL
_refine_ls_goodness_of_fit_ref 1.064
_refine_ls_hydrogen_treatment refall
_refine_ls_number_parameters 328
_refine_ls_number_reflns 4523
_refine_ls_R_factor_gt 0.0761
_refine_ls_shift/su_max 1.0110
_refine_ls_structure_factor_coef Fsqd
_refine_ls_weighting_details 'w = 1/[\s^2^(Fo^2^)+(0.1514P)^2^+0.0000P] where P=(Fo^2^+2Fc^2^)/3'
_refine_ls_weighting_scheme calc
_refine_ls_wR_factor_ref 0.2912
_reflns_number_gt 1914
_reflns_number_total 4523
_reflns_threshold_expression F^2^>2.0\s(F^2^)
_cod_data_source_file c1cc12572a.txt
_cod_data_source_block '_NAPHSYNHT1'
_cod_original_cell_volume 1278.89(12)
_cod_original_formula_sum 'C34 H26 N2 '
_cod_database_code 7112718

loop_
_symmetry_equiv_pos_site_id
_symmetry_equiv_pos_as_xyz
1 +X,+Y,+Z
2 -X,1/2+Y,-Z

loop_
_atom_site_label
_atom_site_type_symbol
_atom_site_fract_x
_atom_site_fract_y
_atom_site_fract_z
_atom_site_U_iso_or_equiv
_atom_site_adp_type
_atom_site_occupancy
_atom_site_symmetry_multiplicity
_atom_site_calc_flag
_atom_site_refinement_flags
N(1) N 0.3368(8) 0.6361(10) 0.8578(7) 0.167(2) Uani 1.00 1 d .
N(2) N 0.9993(9) 0.3096(7) 0.5138(5) 0.131(2) Uani 1.00 1 d .
C(1) C 0.6095(6) 0.5112(7) 0.6973(4) 0.1034(17) Uani 1.00 1 d .
C(2) C 0.6651(6) 0.6128(6) 0.6360(4) 0.1004(16) Uani 1.00 1 d .
C(3) C 0.8113(6) 0.5543(7) 0.6925(4) 0.1038(18) Uani 1.00 1 d .
C(4) C 0.7572(6) 0.4700(7) 0.7677(4) 0.1030(17) Uani 1.00 1 d .
C(5) C 0.5135(6) 0.5612(8) 0.7522(5) 0.1092(19) Uani 1.00 1 d .
C(6) C 0.4543(8) 0.6899(8) 0.7373(6) 0.134(2) Uani 1.00 1 d .
C(7) C 0.3690(10) 0.7224(11) 0.7938(9) 0.175(3) Uani 1.00 1 d .
C(8) C 0.3942(9) 0.5119(11) 0.8676(7) 0.152(2) Uani 1.00 1 d .
C(9) C 0.4806(8) 0.4694(8) 0.8191(6) 0.136(2) Uani 1.00 1 d .
C(10) C 0.6083(7) 0.6152(7) 0.5181(5) 0.1062(18) Uani 1.00 1 d .
C(11) C 0.4826(8) 0.5721(7) 0.4653(5) 0.116(2) Uani 1.00 1 d .
C(12) C 0.4285(6) 0.5690(6) 0.3504(6) 0.1070(18) Uani 1.00 1 d .
C(13) C 0.2984(8) 0.5284(8) 0.2967(6) 0.124(2) Uani 1.00 1 d .
C(14) C 0.2495(8) 0.5275(8) 0.1876(6) 0.126(2) Uani 1.00 1 d .
C(15) C 0.3333(10) 0.5623(7) 0.1328(6) 0.131(2) Uani 1.00 1 d .
C(16) C 0.4626(10) 0.6038(8) 0.1816(6) 0.130(2) Uani 1.00 1 d .
C(17) C 0.5119(7) 0.6106(6) 0.2963(5) 0.1010(17) Uani 1.00 1 d .
C(18) C 0.6416(8) 0.6587(8) 0.3524(5) 0.118(2) Uani 1.00 1 d .
C(19) C 0.6890(7) 0.6643(7) 0.4605(5) 0.115(2) Uani 1.00 1 d .
C(20) C 0.8762(6) 0.4676(7) 0.6319(4) 0.1042(17) Uani 1.00 1 d .
C(21) C 1.0075(7) 0.4936(8) 0.6357(5) 0.1162(19) Uani 1.00 1 d .
C(22) C 1.0631(7) 0.4098(9) 0.5770(6) 0.125(2) Uani 1.00 1 d .
C(23) C 0.8715(9) 0.2836(8) 0.5086(5) 0.128(2) Uani 1.00 1 d .
C(24) C 0.8082(7) 0.3572(8) 0.5661(5) 0.115(2) Uani 1.00 1 d .
C(25) C 0.8048(6) 0.5176(7) 0.8830(5) 0.1038(17) Uani 1.00 1 d .
C(26) C 0.8398(6) 0.4227(6) 0.9614(5) 0.1013(16) Uani 1.00 1 d .
C(27) C 0.8763(6) 0.4616(7) 1.0681(5) 0.1012(17) Uani 1.00 1 d .
C(28) C 0.9132(6) 0.3624(7) 1.1506(5) 0.1121(19) Uani 1.00 1 d .
C(29) C 0.9437(8) 0.4028(9) 1.2522(6) 0.128(2) Uani 1.00 1 d .
C(30) C 0.9433(8) 0.5439(10) 1.2768(6) 0.127(2) Uani 1.00 1 d .
C(31) C 0.9111(7) 0.6460(9) 1.2008(6) 0.123(2) Uani 1.00 1 d .
C(32) C 0.8775(6) 0.6074(7) 1.0938(5) 0.1068(18) Uani 1.00 1 d .
C(33) C 0.8425(7) 0.7064(8) 1.0124(5) 0.117(2) Uani 1.00 1 d .
C(34) C 0.8067(7) 0.6631(7) 0.9081(5) 0.115(2) Uani 1.00 1 d .
H(1) H 0.5681 0.4318 0.6516 0.124 Uiso 1.00 1 c R
H(2) H 0.6604 0.7078 0.6621 0.120 Uiso 1.00 1 c R
H(3) H 0.8721 0.6290 0.7308 0.125 Uiso 1.00 1 c R
H(4) H 0.7725 0.3694 0.7627 0.124 Uiso 1.00 1 c R
H(5) H 0.4699 0.7542 0.6911 0.161 Uiso 1.00 1 c R
H(6) H 0.3321 0.8120 0.7855 0.210 Uiso 1.00 1 c R
H(7) H 0.3737 0.4477 0.9116 0.182 Uiso 1.00 1 c R
H(8) H 0.5172 0.3798 0.8305 0.163 Uiso 1.00 1 c R
H(9) H 0.4282 0.5434 0.5028 0.139 Uiso 1.00 1 c R
H(10) H 0.2427 0.5014 0.3337 0.149 Uiso 1.00 1 c R
H(11) H 0.1601 0.5035 0.1514 0.152 Uiso 1.00 1 c R
H(12) H 0.2999 0.5571 0.0596 0.158 Uiso 1.00 1 c R
H(13) H 0.5178 0.6271 0.1433 0.155 Uiso 1.00 1 c R
H(14) H 0.6972 0.6876 0.3158 0.141 Uiso 1.00 1 c R
H(15) H 0.7745 0.7004 0.4961 0.138 Uiso 1.00 1 c R
H(16) H 0.8398 0.3283 0.9445 0.122 Uiso 1.00 1 c R
H(17) H 0.9166 0.2679 1.1349 0.135 Uiso 1.00 1 c R
H(18) H 0.9650 0.3359 1.3055 0.154 Uiso 1.00 1 c R
H(19) H 0.9655 0.5700 1.3471 0.152 Uiso 1.00 1 c R
H(20) H 0.9115 0.7398 1.2194 0.148 Uiso 1.00 1 c R
H(21) H 0.8432 0.8013 1.0281 0.140 Uiso 1.00 1 c R
H(22) H 0.7839 0.7293 0.8544 0.139 Uiso 1.00 1 c R
H(23) H 1.0574 0.5661 0.6770 0.139 Uiso 1.00 1 c R
H(24) H 1.1523 0.4265 0.5833 0.150 Uiso 1.00 1 c R
H(25) H 0.8238 0.2127 0.4641 0.154 Uiso 1.00 1 c R
H(26) H 0.7209 0.3338 0.5615 0.138 Uiso 1.00 1 c R

loop_
_atom_site_aniso_label
_atom_site_aniso_U_11
_atom_site_aniso_U_22
_atom_site_aniso_U_33
_atom_site_aniso_U_12
_atom_site_aniso_U_13
_atom_site_aniso_U_23
N(1) 0.173(6) 0.159(6) 0.213(7) 0.022(5) 0.121(6) 0.014(5)
N(2) 0.164(6) 0.123(4) 0.122(4) 0.024(4) 0.068(4) 0.009(3)
C(1) 0.098(4) 0.115(4) 0.103(4) -0.005(3) 0.043(3) 0.002(3)
C(2) 0.104(4) 0.104(4) 0.100(3) 0.000(3) 0.045(3) 0.007(3)
C(3) 0.102(4) 0.116(4) 0.100(4) 0.008(3) 0.042(3) -0.001(3)
C(4) 0.111(4) 0.110(4) 0.095(3) -0.007(3) 0.043(3) -0.001(3)
C(5) 0.101(4) 0.129(5) 0.098(4) -0.003(4) 0.036(3) -0.000(3)
C(6) 0.131(6) 0.133(6) 0.155(6) 0.019(4) 0.069(5) 0.025(5)
C(7) 0.165(7) 0.156(8) 0.243(11) 0.049(6) 0.119(7) 0.032(8)
C(8) 0.168(7) 0.141(6) 0.192(7) 0.002(6) 0.121(6) 0.009(6)
C(9) 0.160(6) 0.116(5) 0.166(6) -0.007(4) 0.100(5) -0.009(4)
C(10) 0.101(4) 0.115(4) 0.102(4) 0.013(3) 0.035(3) 0.015(3)
C(11) 0.130(5) 0.114(4) 0.114(5) 0.005(4) 0.054(4) -0.001(3)
C(12) 0.093(4) 0.106(4) 0.125(5) 0.000(3) 0.042(3) -0.005(3)
C(13) 0.128(5) 0.111(4) 0.138(6) 0.004(4) 0.051(4) 0.003(4)
C(14) 0.122(5) 0.123(5) 0.128(6) -0.011(4) 0.036(5) -0.010(4)
C(15) 0.139(6) 0.115(5) 0.123(5) 0.005(4) 0.023(5) -0.013(4)
C(16) 0.145(6) 0.130(5) 0.113(5) 0.013(5) 0.043(4) 0.009(4)
C(17) 0.096(4) 0.095(3) 0.114(4) 0.005(3) 0.039(3) -0.002(3)
C(18) 0.122(5) 0.127(5) 0.116(5) 0.008(4) 0.055(4) 0.012(4)
C(19) 0.112(4) 0.130(5) 0.108(4) -0.001(3) 0.044(3) 0.009(4)
C(20) 0.117(4) 0.112(4) 0.092(3) 0.007(3) 0.047(3) -0.007(3)
C(21) 0.118(4) 0.112(4) 0.129(4) 0.007(3) 0.056(4) 0.015(4)
C(22) 0.123(5) 0.125(5) 0.153(6) 0.023(4) 0.083(5) 0.022(5)
C(23) 0.140(6) 0.130(5) 0.117(5) 0.021(4) 0.048(4) -0.006(4)
C(24) 0.106(4) 0.131(5) 0.115(4) 0.015(4) 0.045(3) 0.002(4)
C(25) 0.100(4) 0.112(4) 0.104(4) -0.005(3) 0.042(3) -0.008(3)
C(26) 0.112(4) 0.099(3) 0.097(4) 0.002(3) 0.042(3) 0.004(3)
C(27) 0.107(4) 0.115(4) 0.086(3) -0.013(3) 0.038(3) -0.009(3)
C(28) 0.118(4) 0.122(5) 0.099(4) -0.006(3) 0.040(3) 0.001(4)
C(29) 0.143(6) 0.140(6) 0.111(5) -0.019(4) 0.056(4) -0.001(4)
C(30) 0.141(5) 0.146(6) 0.102(4) -0.009(4) 0.054(4) -0.018(5)
C(31) 0.137(5) 0.124(5) 0.110(4) -0.014(4) 0.045(4) -0.029(4)
C(32) 0.111(4) 0.121(5) 0.090(4) -0.005(3) 0.036(3) -0.015(4)
C(33) 0.137(5) 0.101(4) 0.112(5) -0.006(3) 0.042(4) -0.015(4)
C(34) 0.143(6) 0.100(4) 0.107(4) -0.000(3) 0.047(4) -0.002(3)

loop_
_atom_type_symbol
_atom_type_description
_atom_type_scat_dispersion_real
_atom_type_scat_dispersion_imag
_atom_type_scat_source
C C 0.018 0.009
;
International Tables for Crystallography
(1992, Vol. C, Tables 4.2.6.8 and 6.1.1.4)
;
H H 0.000 0.000
;
International Tables for Crystallography
(1992, Vol. C, Table 6.1.1.4)
;
N N 0.031 0.018
;
International Tables for Crystallography
(1992, Vol. C, Tables 4.2.6.8 and 6.1.1.4)
;

loop_
_geom_angle_atom_site_label_1
_geom_angle_atom_site_label_2
_geom_angle_atom_site_label_3
_geom_angle
_geom_angle_publ_flag
C(7) N(1) C(8) 114.4(10) yes
C(22) N(2) C(23) 116.7(8) yes
C(2) C(1) C(4) 90.0(4) yes
C(2) C(1) C(5) 120.8(5) yes
C(4) C(1) C(5) 118.1(5) yes
C(1) C(2) C(3) 90.5(4) yes
C(1) C(2) C(10) 120.1(5) yes
C(3) C(2) C(10) 119.2(6) yes
C(2) C(3) C(4) 88.9(4) yes
C(2) C(3) C(20) 119.5(4) yes
C(4) C(3) C(20) 114.6(5) yes
C(1) C(4) C(3) 89.2(4) yes
C(1) C(4) C(25) 116.8(5) yes
C(3) C(4) C(25) 116.6(5) yes
C(1) C(5) C(6) 124.0(7) yes
C(1) C(5) C(9) 118.6(6) yes
C(6) C(5) C(9) 117.4(7) yes
C(5) C(6) C(7) 117.9(8) yes
N(1) C(7) C(6) 125.3(9) yes
N(1) C(8) C(9) 125.7(10) yes
C(5) C(9) C(8) 119.2(8) yes
C(2) C(10) C(11) 121.5(7) yes
C(2) C(10) C(19) 119.6(5) yes
C(11) C(10) C(19) 118.9(6) yes
C(10) C(11) C(12) 121.8(8) yes
C(11) C(12) C(13) 121.5(8) yes
C(11) C(12) C(17) 118.1(6) yes
C(13) C(12) C(17) 120.5(7) yes
C(12) C(13) C(14) 120.2(9) yes
C(13) C(14) C(15) 120.0(7) yes
C(14) C(15) C(16) 122.4(8) yes
C(15) C(16) C(17) 117.5(9) yes
C(12) C(17) C(16) 119.4(6) yes
C(12) C(17) C(18) 119.4(6) yes
C(16) C(17) C(18) 121.1(8) yes
C(17) C(18) C(19) 121.4(8) yes
C(10) C(19) C(18) 120.3(6) yes
C(3) C(20) C(21) 121.5(5) yes
C(3) C(20) C(24) 122.3(6) yes
C(21) C(20) C(24) 116.2(7) yes
C(20) C(21) C(22) 119.2(6) yes
N(2) C(22) C(21) 124.9(8) yes
N(2) C(23) C(24) 123.2(7) yes
C(20) C(24) C(23) 119.8(7) yes
C(4) C(25) C(26) 120.4(6) yes
C(4) C(25) C(34) 120.2(5) yes
C(26) C(25) C(34) 119.4(6) yes
C(25) C(26) C(27) 122.2(6) yes
C(26) C(27) C(28) 122.4(6) yes
C(26) C(27) C(32) 118.7(5) yes
C(28) C(27) C(32) 119.0(6) yes
C(27) C(28) C(29) 120.9(7) yes
C(28) C(29) C(30) 120.0(7) yes
C(29) C(30) C(31) 122.0(7) yes
C(30) C(31) C(32) 119.4(7) yes
C(27) C(32) C(31) 118.6(6) yes
C(27) C(32) C(33) 119.2(6) yes
C(31) C(32) C(33) 122.2(7) yes
C(32) C(33) C(34) 120.1(6) yes
C(25) C(34) C(33) 120.4(6) yes
C(2) C(1) H(1) 108.8 no
C(4) C(1) H(1) 108.8 no
C(5) C(1) H(1) 108.8 no
C(1) C(2) H(2) 108.5 no
C(3) C(2) H(2) 108.5 no
C(10) C(2) H(2) 108.5 no
C(2) C(3) H(3) 110.7 no
C(4) C(3) H(3) 110.7 no
C(20) C(3) H(3) 110.7 no
C(1) C(4) H(4) 110.9 no
C(3) C(4) H(4) 110.9 no
C(25) C(4) H(4) 110.9 no
C(5) C(6) H(5) 121.0 no
C(7) C(6) H(5) 121.0 no
N(1) C(7) H(6) 117.4 no
C(6) C(7) H(6) 117.4 no
N(1) C(8) H(7) 117.1 no
C(9) C(8) H(7) 117.1 no
C(5) C(9) H(8) 120.4 no
C(8) C(9) H(8) 120.4 no
C(10) C(11) H(9) 119.1 no
C(12) C(11) H(9) 119.1 no
C(12) C(13) H(10) 119.9 no
C(14) C(13) H(10) 119.9 no
C(13) C(14) H(11) 120.0 no
C(15) C(14) H(11) 120.0 no
C(14) C(15) H(12) 118.8 no
C(16) C(15) H(12) 118.8 no
C(15) C(16) H(13) 121.3 no
C(17) C(16) H(13) 121.3 no
C(17) C(18) H(14) 119.3 no
C(19) C(18) H(14) 119.3 no
C(10) C(19) H(15) 119.9 no
C(18) C(19) H(15) 119.9 no
C(20) C(21) H(23) 120.4 no
C(22) C(21) H(23) 120.4 no
N(2) C(22) H(24) 117.6 no
C(21) C(22) H(24) 117.6 no
N(2) C(23) H(25) 118.4 no
C(24) C(23) H(25) 118.4 no
C(20) C(24) H(26) 120.1 no
C(23) C(24) H(26) 120.1 no
C(25) C(26) H(16) 118.9 no
C(27) C(26) H(16) 118.9 no
C(27) C(28) H(17) 119.5 no
C(29) C(28) H(17) 119.5 no
C(28) C(29) H(18) 120.0 no
C(30) C(29) H(18) 120.0 no
C(29) C(30) H(19) 119.0 no
C(31) C(30) H(19) 119.0 no
C(30) C(31) H(20) 120.3 no
C(32) C(31) H(20) 120.3 no
C(32) C(33) H(21) 119.9 no
C(34) C(33) H(21) 119.9 no
C(25) C(34) H(22) 119.8 no
C(33) C(34) H(22) 119.8 no

loop_
_geom_bond_atom_site_label_1
_geom_bond_atom_site_label_2
_geom_bond_distance
_geom_bond_publ_flag
N(1) C(7) 1.322(16) yes
N(1) C(8) 1.317(14) yes
N(2) C(22) 1.305(10) yes
N(2) C(23) 1.351(14) yes
C(1) C(2) 1.519(10) yes
C(1) C(4) 1.572(8) yes
C(1) C(5) 1.524(10) yes
C(2) C(3) 1.570(8) yes
C(2) C(10) 1.497(8) yes
C(3) C(4) 1.552(10) yes
C(3) C(20) 1.487(10) yes
C(4) C(25) 1.532(8) yes
C(5) C(6) 1.362(11) yes
C(5) C(9) 1.386(12) yes
C(6) C(7) 1.401(17) yes
C(8) C(9) 1.356(15) yes
C(10) C(11) 1.337(10) yes
C(10) C(19) 1.418(12) yes
C(11) C(12) 1.458(10) yes
C(12) C(13) 1.370(10) yes
C(12) C(17) 1.382(12) yes
C(13) C(14) 1.384(12) yes
C(14) C(15) 1.376(15) yes
C(15) C(16) 1.355(13) yes
C(16) C(17) 1.456(10) yes
C(17) C(18) 1.396(9) yes
C(18) C(19) 1.371(10) yes
C(20) C(21) 1.393(10) yes
C(20) C(24) 1.406(9) yes
C(21) C(22) 1.391(12) yes
C(23) C(24) 1.380(12) yes
C(25) C(26) 1.344(9) yes
C(25) C(34) 1.429(9) yes
C(26) C(27) 1.409(9) yes
C(27) C(28) 1.411(9) yes
C(27) C(32) 1.433(10) yes
C(28) C(29) 1.354(10) yes
C(29) C(30) 1.388(13) yes
C(30) C(31) 1.371(12) yes
C(31) C(32) 1.414(10) yes
C(32) C(33) 1.400(10) yes
C(33) C(34) 1.390(10) yes
C(1) H(1) 0.980 no
C(2) H(2) 0.980 no
C(3) H(3) 0.980 no
C(4) H(4) 0.980 no
C(6) H(5) 0.930 no
C(7) H(6) 0.930 no
C(8) H(7) 0.930 no
C(9) H(8) 0.930 no
C(11) H(9) 0.930 no
C(13) H(10) 0.930 no
C(14) H(11) 0.930 no
C(15) H(12) 0.930 no
C(16) H(13) 0.930 no
C(18) H(14) 0.930 no
C(19) H(15) 0.930 no
C(21) H(23) 0.930 no
C(22) H(24) 0.930 no
C(23) H(25) 0.930 no
C(24) H(26) 0.930 no
C(26) H(16) 0.930 no
C(28) H(17) 0.930 no
C(29) H(18) 0.930 no
C(30) H(19) 0.930 no
C(31) H(20) 0.930 no
C(33) H(21) 0.930 no
C(34) H(22) 0.930 no

loop_
_geom_contact_atom_site_label_1
_geom_contact_atom_site_label_2
_geom_contact_distance
_geom_contact_site_symmetry_2
N(1) C(28) 3.383(12) 2_657
N(2) C(19) 3.477(12) 2_746
N(2) C(29) 3.493(11) 1_554
C(7) C(28) 3.575(14) 2_657
C(7) C(29) 3.584(14) 2_657
C(9) C(16) 3.542(11) 2_646
C(16) C(9) 3.542(11) 2_656
C(19) N(2) 3.477(12) 2_756
C(28) N(1) 3.383(12) 2_647
C(28) C(7) 3.575(14) 2_647
C(29) N(2) 3.493(11) 1_556
C(29) C(7) 3.584(14) 2_647
N(1) H(12) 2.981 1_556
N(1) H(17) 2.990 2_657
N(1) H(23) 3.187 1_455
N(2) H(14) 3.441 2_746
N(2) H(15) 2.652 2_746
N(2) H(18) 2.723 1_554
N(2) H(19) 3.291 1_554
N(2) H(19) 2.902 2_747
N(2) H(20) 3.462 2_747
N(2) H(23) 3.368 2_746
C(3) H(18) 3.573 2_757
C(6) H(25) 3.251 2_656
C(7) H(17) 3.497 2_657
C(7) H(18) 3.486 2_657
C(7) H(23) 3.459 1_455
C(7) H(25) 3.377 2_656
C(8) H(12) 3.113 1_556
C(9) H(13) 3.307 2_646
C(9) H(14) 3.424 2_646
C(11) H(26) 3.233 2_656
C(12) H(1) 3.464 2_656
C(12) H(2) 3.562 2_646
C(12) H(4) 3.582 2_656
C(12) H(5) 3.302 2_646
C(12) H(26) 3.405 2_656
C(13) H(2) 3.114 2_646
C(13) H(4) 3.374 2_656
C(13) H(5) 3.548 2_646
C(13) H(22) 3.443 2_646
C(13) H(26) 3.532 2_656
C(14) H(4) 3.355 2_656
C(14) H(16) 3.340 2_656
C(14) H(21) 3.487 2_646
C(14) H(22) 2.900 2_646
C(15) H(4) 3.595 2_656
C(15) H(7) 3.346 1_554
C(15) H(8) 3.374 2_656
C(15) H(16) 3.092 2_656
C(15) H(21) 3.408 2_646
C(15) H(22) 3.437 2_646
C(16) H(6) 3.463 2_646
C(16) H(8) 2.653 2_656
C(17) H(1) 3.320 2_656
C(17) H(5) 3.408 2_646
C(17) H(8) 3.044 2_656
C(18) H(1) 3.409 2_656
C(18) H(8) 3.244 2_656
C(18) H(19) 3.549 1_554
C(18) H(24) 3.275 2_756
C(19) H(24) 3.179 2_756
C(20) H(20) 3.269 2_747
C(21) H(18) 3.352 2_757
C(21) H(20) 3.046 2_747
C(21) H(25) 3.320 2_756
C(22) H(14) 3.238 2_746
C(22) H(15) 3.015 2_746
C(22) H(18) 3.523 1_554
C(22) H(19) 3.294 1_554
C(22) H(19) 3.446 2_747
C(22) H(20) 3.125 2_747
C(22) H(25) 3.248 2_756
C(23) H(18) 3.260 1_554
C(23) H(19) 2.934 2_747
C(23) H(23) 3.530 2_746
C(24) H(19) 3.559 2_747
C(24) H(20) 3.536 2_747
C(26) H(11) 3.556 1_656
C(26) H(21) 3.500 2_747
C(27) H(11) 2.843 1_656
C(28) H(3) 3.188 2_747
C(28) H(6) 3.039 2_647
C(28) H(11) 2.932 1_656
C(28) H(22) 3.463 2_747
C(29) H(3) 3.218 2_747
C(29) H(6) 2.911 2_647
C(29) H(10) 3.111 1_656
C(29) H(11) 3.186 1_656
C(29) H(23) 3.354 2_747
C(30) H(6) 3.519 2_647
C(30) H(10) 3.013 1_656
C(30) H(11) 3.308 1_656
C(30) H(14) 3.140 1_556
C(31) H(11) 3.228 1_656
C(31) H(14) 3.179 1_556
C(32) H(11) 2.983 1_656
C(33) H(11) 3.592 2_656
C(33) H(16) 3.406 2_757
C(34) H(11) 3.394 2_656
C(34) H(17) 3.323 2_757
H(1) C(12) 3.464 2_646
H(1) C(17) 3.320 2_646
H(1) C(18) 3.409 2_646
H(2) C(12) 3.562 2_656
H(2) C(13) 3.114 2_656
H(2) H(10) 2.977 2_656
H(3) C(28) 3.188 2_757
H(3) C(29) 3.218 2_757
H(3) H(17) 2.690 2_757
H(3) H(18) 2.772 2_757
H(4) C(12) 3.582 2_646
H(4) C(13) 3.374 2_646
H(4) C(14) 3.355 2_646
H(4) C(15) 3.595 2_646
H(4) H(20) 3.489 2_747
H(5) C(12) 3.302 2_656
H(5) C(13) 3.548 2_656
H(5) C(17) 3.408 2_656
H(5) H(25) 3.114 2_656
H(5) H(26) 3.398 2_656
H(6) C(16) 3.463 2_656
H(6) C(28) 3.039 2_657
H(6) C(29) 2.911 2_657
H(6) C(30) 3.519 2_657
H(6) H(13) 3.381 2_656
H(6) H(17) 3.192 2_657
H(6) H(18) 2.958 2_657
H(6) H(25) 3.341 2_656
H(7) C(15) 3.346 1_556
H(7) H(12) 2.602 1_556
H(7) H(13) 3.430 1_556
H(7) H(13) 3.438 2_646
H(7) H(20) 3.531 2_647
H(7) H(21) 3.025 2_647
H(8) C(15) 3.374 2_646
H(8) C(16) 2.653 2_646
H(8) C(17) 3.044 2_646
H(8) C(18) 3.244 2_646
H(8) H(13) 2.485 2_646
H(8) H(14) 3.052 2_646
H(9) H(25) 3.274 2_656
H(9) H(26) 3.158 2_656
H(10) C(29) 3.111 1_454
H(10) C(30) 3.013 1_454
H(10) H(2) 2.977 2_646
H(10) H(18) 3.237 1_454
H(10) H(19) 3.066 1_454
H(10) H(22) 3.577 2_646
H(10) H(26) 3.441 2_656
H(11) C(26) 3.556 1_454
H(11) C(27) 2.843 1_454
H(11) C(28) 2.932 1_454
H(11) C(29) 3.186 1_454
H(11) C(30) 3.308 1_454
H(11) C(31) 3.228 1_454
H(11) C(32) 2.983 1_454
H(11) C(33) 3.592 2_646
H(11) C(34) 3.394 2_646
H(11) H(16) 3.360 2_656
H(11) H(17) 3.365 1_454
H(11) H(21) 3.091 2_646
H(11) H(22) 2.690 2_646
H(12) N(1) 2.981 1_554
H(12) C(8) 3.113 1_554
H(12) H(7) 2.602 1_554
H(12) H(16) 2.971 2_656
H(12) H(17) 3.470 2_656
H(12) H(21) 2.901 2_646
H(12) H(22) 3.554 2_646
H(13) C(9) 3.307 2_656
H(13) H(6) 3.381 2_646
H(13) H(7) 3.430 1_554
H(13) H(7) 3.438 2_656
H(13) H(8) 2.485 2_656
H(14) N(2) 3.441 2_756
H(14) C(9) 3.424 2_656
H(14) C(22) 3.238 2_756
H(14) C(30) 3.140 1_554
H(14) C(31) 3.179 1_554
H(14) H(8) 3.052 2_656
H(14) H(19) 2.940 1_554
H(14) H(20) 3.017 1_554
H(14) H(24) 2.845 2_756
H(15) N(2) 2.652 2_756
H(15) C(22) 3.015 2_756
H(15) H(18) 3.369 2_757
H(15) H(19) 3.532 1_554
H(15) H(24) 2.642 2_756
H(16) C(14) 3.340 2_646
H(16) C(15) 3.092 2_646
H(16) C(33) 3.406 2_747
H(16) H(11) 3.360 2_646
H(16) H(12) 2.971 2_646
H(16) H(21) 3.249 2_747
H(17) N(1) 2.990 2_647
H(17) C(7) 3.497 2_647
H(17) C(34) 3.323 2_747
H(17) H(3) 2.690 2_747
H(17) H(6) 3.192 2_647
H(17) H(11) 3.365 1_656
H(17) H(12) 3.470 2_646
H(17) H(22) 3.137 2_747
H(17) H(23) 3.126 2_747
H(18) N(2) 2.723 1_556
H(18) C(3) 3.573 2_747
H(18) C(7) 3.486 2_647
H(18) C(21) 3.352 2_747
H(18) C(22) 3.523 1_556
H(18) C(23) 3.260 1_556
H(18) H(3) 2.772 2_747
H(18) H(6) 2.958 2_647
H(18) H(10) 3.237 1_656
H(18) H(15) 3.369 2_747
H(18) H(23) 2.605 2_747
H(18) H(25) 3.225 1_556
H(19) N(2) 3.291 1_556
H(19) N(2) 2.902 2_757
H(19) C(18) 3.549 1_556
H(19) C(22) 3.294 1_556
H(19) C(22) 3.446 2_757
H(19) C(23) 2.934 2_757
H(19) C(24) 3.559 2_757
H(19) H(10) 3.066 1_656
H(19) H(14) 2.940 1_556
H(19) H(15) 3.532 1_556
H(19) H(24) 3.409 1_556
H(19) H(25) 3.066 2_757
H(20) N(2) 3.462 2_757
H(20) C(20) 3.269 2_757
H(20) C(21) 3.046 2_757
H(20) C(22) 3.125 2_757
H(20) C(24) 3.536 2_757
H(20) H(4) 3.489 2_757
H(20) H(7) 3.531 2_657
H(20) H(14) 3.017 1_556
H(20) H(23) 3.384 2_757
H(20) H(24) 3.460 2_757
H(21) C(14) 3.487 2_656
H(21) C(15) 3.408 2_656
H(21) C(26) 3.500 2_757
H(21) H(7) 3.025 2_657
H(21) H(11) 3.091 2_656
H(21) H(12) 2.901 2_656
H(21) H(16) 3.249 2_757
H(22) C(13) 3.443 2_656
H(22) C(14) 2.900 2_656
H(22) C(15) 3.437 2_656
H(22) C(28) 3.463 2_757
H(22) H(10) 3.577 2_656
H(22) H(11) 2.690 2_656
H(22) H(12) 3.554 2_656
H(22) H(17) 3.137 2_757
H(23) N(1) 3.187 1_655
H(23) N(2) 3.368 2_756
H(23) C(7) 3.459 1_655
H(23) C(23) 3.530 2_756
H(23) C(29) 3.354 2_757
H(23) H(17) 3.126 2_757
H(23) H(18) 2.605 2_757
H(23) H(20) 3.384 2_747
H(23) H(25) 2.968 2_756
H(24) C(18) 3.275 2_746
H(24) C(19) 3.179 2_746
H(24) H(14) 2.845 2_746
H(24) H(15) 2.642 2_746
H(24) H(19) 3.409 1_554
H(24) H(20) 3.460 2_747
H(24) H(25) 2.837 2_756
H(25) C(6) 3.251 2_646
H(25) C(7) 3.377 2_646
H(25) C(21) 3.320 2_746
H(25) C(22) 3.248 2_746
H(25) H(5) 3.114 2_646
H(25) H(6) 3.341 2_646
H(25) H(9) 3.274 2_646
H(25) H(18) 3.225 1_554
H(25) H(19) 3.066 2_747
H(25) H(23) 2.968 2_746
H(25) H(24) 2.837 2_746
H(26) C(11) 3.233 2_646
H(26) C(12) 3.405 2_646
H(26) C(13) 3.532 2_646
H(26) H(5) 3.398 2_646
H(26) H(9) 3.158 2_646
H(26) H(10) 3.441 2_646

loop_
_geom_torsion_atom_site_label_1
_geom_torsion_atom_site_label_2
_geom_torsion_atom_site_label_3
_geom_torsion_atom_site_label_4
_geom_torsion
C(7) N(1) C(8) C(9) 0.4(11)
C(8) N(1) C(7) C(6) 1.2(13)
C(22) N(2) C(23) C(24) -0.0(10)
C(23) N(2) C(22) C(21) -2.3(12)
C(2) C(1) C(4) C(3) -9.1(4)
C(2) C(1) C(4) C(25) 110.5(6)
C(4) C(1) C(2) C(3) 9.0(4)
C(4) C(1) C(2) C(10) 133.7(6)
C(2) C(1) C(5) C(6) 11.0(8)
C(2) C(1) C(5) C(9) -171.1(5)
C(5) C(1) C(2) C(3) 132.3(5)
C(5) C(1) C(2) C(10) -103.0(7)
C(4) C(1) C(5) C(6) 119.6(7)
C(4) C(1) C(5) C(9) -62.5(8)
C(5) C(1) C(4) C(3) -134.7(6)
C(5) C(1) C(4) C(25) -15.1(9)
C(1) C(2) C(3) C(4) -9.1(4)
C(1) C(2) C(3) C(20) 108.7(6)
C(1) C(2) C(10) C(11) 25.1(10)
C(1) C(2) C(10) C(19) -155.0(6)
C(3) C(2) C(10) C(11) 134.7(7)
C(3) C(2) C(10) C(19) -45.4(9)
C(10) C(2) C(3) C(4) -134.5(6)
C(10) C(2) C(3) C(20) -16.7(9)
C(2) C(3) C(4) C(1) 8.8(4)
C(2) C(3) C(4) C(25) -111.0(5)
C(2) C(3) C(20) C(21) 132.0(6)
C(2) C(3) C(20) C(24) -46.6(9)
C(4) C(3) C(20) C(21) -124.4(6)
C(4) C(3) C(20) C(24) 56.9(7)
C(20) C(3) C(4) C(1) -113.4(5)
C(20) C(3) C(4) C(25) 126.8(5)
C(1) C(4) C(25) C(26) 118.1(7)
C(1) C(4) C(25) C(34) -59.1(9)
C(3) C(4) C(25) C(26) -138.3(6)
C(3) C(4) C(25) C(34) 44.5(9)
C(1) C(5) C(6) C(7) -179.4(6)
C(1) C(5) C(9) C(8) -179.3(6)
C(6) C(5) C(9) C(8) -1.2(10)
C(9) C(5) C(6) C(7) 2.6(10)
C(5) C(6) C(7) N(1) -2.7(13)
N(1) C(8) C(9) C(5) -0.4(9)
C(2) C(10) C(11) C(12) -177.6(6)
C(2) C(10) C(19) C(18) 175.8(6)
C(11) C(10) C(19) C(18) -4.3(11)
C(19) C(10) C(11) C(12) 2.5(10)
C(10) C(11) C(12) C(13) -178.2(7)
C(10) C(11) C(12) C(17) 0.8(10)
C(11) C(12) C(13) C(14) 179.5(7)
C(11) C(12) C(17) C(16) 177.7(6)
C(11) C(12) C(17) C(18) -2.4(9)
C(13) C(12) C(17) C(16) -3.3(10)
C(13) C(12) C(17) C(18) 176.6(6)
C(17) C(12) C(13) C(14) 0.6(11)
C(12) C(13) C(14) C(15) 2.5(12)
C(13) C(14) C(15) C(16) -2.8(12)
C(14) C(15) C(16) C(17) 0.1(10)
C(15) C(16) C(17) C(12) 3.0(10)
C(15) C(16) C(17) C(18) -176.9(7)
C(12) C(17) C(18) C(19) 0.7(10)
C(16) C(17) C(18) C(19) -179.4(7)
C(17) C(18) C(19) C(10) 2.7(11)
C(3) C(20) C(21) C(22) -179.7(6)
C(3) C(20) C(24) C(23) 177.5(6)
C(21) C(20) C(24) C(23) -1.2(9)
C(24) C(20) C(21) C(22) -0.9(9)
C(20) C(21) C(22) N(2) 2.8(12)
N(2) C(23) C(24) C(20) 1.8(11)
C(4) C(25) C(26) C(27) -176.1(6)
C(4) C(25) C(34) C(33) 176.3(7)
C(26) C(25) C(34) C(33) -0.9(11)
C(34) C(25) C(26) C(27) 1.1(10)
C(25) C(26) C(27) C(28) -179.9(5)
C(25) C(26) C(27) C(32) -0.6(10)
C(26) C(27) C(28) C(29) -177.9(7)
C(26) C(27) C(32) C(31) 178.5(6)
C(26) C(27) C(32) C(33) -0.1(8)
C(28) C(27) C(32) C(31) -2.1(10)
C(28) C(27) C(32) C(33) 179.3(6)
C(32) C(27) C(28) C(29) 2.8(10)
C(27) C(28) C(29) C(30) -2.1(12)
C(28) C(29) C(30) C(31) 0.8(12)
C(29) C(30) C(31) C(32) -0.1(10)
C(30) C(31) C(32) C(27) 0.8(11)
C(30) C(31) C(32) C(33) 179.4(7)
C(27) C(32) C(33) C(34) 0.2(8)
C(31) C(32) C(33) C(34) -178.3(7)
C(32) C(33) C(34) C(25) 0.3(9)
